data_7116861
loop_
_publ_author_name
'Markus Zegke'
'Gary S. Nichol'
'Polly L. Arnold'
'Jason B. Love'

_publ_section_title
;
 Catalytic one-electron reduction of uranyl(VI) to Group 1 uranyl(V)
 complexes via Al(III) coordination
;
_journal_name_full Chem.Commun.
_journal_page_first 5876
_journal_paper_doi 10.1039/C5cc00867K
_journal_volume 51
_journal_year 2015
_chemical_formula_sum 'C77 H76 K N15 O2 U'
_chemical_formula_weight 1520.66
_chemical_name_systematic
;
 ?
;
_space_group_IT_number 19
_symmetry_cell_setting orthorhombic
_symmetry_space_group_name_Hall 'P 2ac 2ab'
_symmetry_space_group_name_H-M 'P 21 21 21'
_atom_sites_solution_hydrogens geom
_atom_sites_solution_primary direct
_atom_sites_solution_secondary difmap
_audit_creation_method SHELXL-97
_audit_update_record
;
2015-01-29 deposited with the CCDC.
2015-02-23 downloaded from the CCDC.
;
_cell_angle_alpha 90.00
_cell_angle_beta 90.00
_cell_angle_gamma 90.00
_cell_formula_units_Z 4
_cell_length_a 13.6930(3)
_cell_length_b 21.7419(5)
_cell_length_c 24.2382(4)
_cell_measurement_reflns_used 15985
_cell_measurement_temperature 170(2)
_cell_measurement_theta_max 27.4246
_cell_measurement_theta_min 3.0855
_cell_volume 7216.0(3)
_computing_cell_refinement
;
CrysAlisPro, Agilent Technologies,
Version 1.171.35.19 (release 27-10-2011 CrysAlis171 .NET)
(compiled Oct 27 2011,15:02:11)
;
_computing_data_collection
;
CrysAlisPro, Agilent Technologies,
Version 1.171.35.19 (release 27-10-2011 CrysAlis171 .NET)
(compiled Oct 27 2011,15:02:11)
;
_computing_data_reduction
;
CrysAlisPro, Agilent Technologies,
Version 1.171.35.19 (release 27-10-2011 CrysAlis171 .NET)
(compiled Oct 27 2011,15:02:11)
;
_computing_structure_refinement 'SHELXL-97 (Sheldrick, 2008)'
_computing_structure_solution 'Shel XS 97'
_diffrn_ambient_temperature 170(2)
_diffrn_detector_area_resol_mean 16.1042
_diffrn_measured_fraction_theta_full 0.998
_diffrn_measured_fraction_theta_max 0.998
_diffrn_measurement_device_type 'Xcalibur, Eos'
_diffrn_measurement_method '\w scans'
_diffrn_radiation_monochromator graphite
_diffrn_radiation_source 'Enhance (Mo) X-ray Source'
_diffrn_radiation_type MoK\a
_diffrn_radiation_wavelength 0.71073
_diffrn_reflns_av_R_equivalents 0.0364
_diffrn_reflns_av_sigmaI/netI 0.0513
_diffrn_reflns_limit_h_max 17
_diffrn_reflns_limit_h_min -17
_diffrn_reflns_limit_k_max 26
_diffrn_reflns_limit_k_min -28
_diffrn_reflns_limit_l_max 31
_diffrn_reflns_limit_l_min -31
_diffrn_reflns_number 46333
_diffrn_reflns_theta_full 27.48
_diffrn_reflns_theta_max 27.48
_diffrn_reflns_theta_min 3.09
_diffrn_standards_number 0
_exptl_absorpt_coefficient_mu 2.364
_exptl_absorpt_correction_T_max 1.00000
_exptl_absorpt_correction_T_min 0.57080
_exptl_absorpt_correction_type multi-scan
_exptl_absorpt_process_details
;
CrysAlisPro, Agilent Technologies,
Version 1.171.35.19 (release 27-10-2011 CrysAlis171 .NET)
(compiled Oct 27 2011,15:02:11)
Empirical absorption correction using spherical harmonics,
 implemented in SCALE3 ABSPACK scaling algorithm.
;
_exptl_crystal_colour red
_exptl_crystal_density_diffrn 1.400
_exptl_crystal_density_method 'not measured'
_exptl_crystal_description block
_exptl_crystal_F_000 3080
_exptl_crystal_size_max 1.2244
_exptl_crystal_size_mid 0.6915
_exptl_crystal_size_min 0.4865
_refine_diff_density_max 1.088
_refine_diff_density_min -0.995
_refine_diff_density_rms 0.082
_refine_ls_abs_structure_details 'Flack H D (1983), Acta Cryst. A39, 876-881'
_refine_ls_abs_structure_Flack 0.543(3)
_refine_ls_extinction_method none
_refine_ls_goodness_of_fit_ref 1.028
_refine_ls_hydrogen_treatment mixed
_refine_ls_matrix_type full
_refine_ls_number_parameters 874
_refine_ls_number_reflns 16376
_refine_ls_number_restraints 48
_refine_ls_restrained_S_all 1.028
_refine_ls_R_factor_all 0.0418
_refine_ls_R_factor_gt 0.0320
_refine_ls_shift/su_max 0.010
_refine_ls_shift/su_mean 0.000
_refine_ls_structure_factor_coef Fsqd
_refine_ls_weighting_details 'calc w=1/[\s^2^(Fo^2^)+(0.0237P)^2^+3.0352P] where P=(Fo^2^+2Fc^2^)/3'
_refine_ls_weighting_scheme calc
_refine_ls_wR_factor_gt 0.0581
_refine_ls_wR_factor_ref 0.0611
_reflns_number_gt 14702
_reflns_number_total 16376
_reflns_threshold_expression >2\s(I)
_cod_data_source_file c5cc00867k2.cif
_cod_data_source_block p12134
_cod_database_code 7116861

loop_
_symmetry_equiv_pos_as_xyz
'x, y, z'
'-x+1/2, -y, z+1/2'
'-x, y+1/2, -z+1/2'
'x+1/2, -y+1/2, -z'

loop_
_atom_site_label
_atom_site_type_symbol
_atom_site_fract_x
_atom_site_fract_y
_atom_site_fract_z
_atom_site_U_iso_or_equiv
_atom_site_adp_type
_atom_site_occupancy
_atom_site_symmetry_multiplicity
_atom_site_calc_flag
_atom_site_refinement_flags
C1 C -0.1613(2) 1.13027(17) 0.98517(15) 0.0211(8) Uani 1 1 d .
C2 C -0.1946(3) 1.18581(19) 0.96404(16) 0.0278(9) Uani 1 1 d .
H2 H -0.2486 1.2092 0.9768 0.033 Uiso 1 1 calc R
C3 C -0.1324(3) 1.20025(19) 0.92031(17) 0.0263(10) Uani 1 1 d .
H3 H -0.1361 1.2355 0.8972 0.032 Uiso 1 1 calc R
C4 C -0.0636(3) 1.15303(17) 0.91701(14) 0.0197(8) Uani 1 1 d .
C5 C 0.0223(3) 1.14576(16) 0.87811(13) 0.0222(7) Uani 1 1 d .
C6 C 0.0245(4) 1.19794(18) 0.83544(14) 0.0321(9) Uani 1 1 d .
H6A H 0.0298 1.2376 0.8545 0.048 Uiso 1 1 calc R
H6B H -0.0358 1.1971 0.8136 0.048 Uiso 1 1 calc R
H6C H 0.0808 1.1925 0.8110 0.048 Uiso 1 1 calc R
C7 C 0.0144(4) 1.08388(17) 0.84720(14) 0.0299(9) Uani 1 1 d .
H7A H 0.0688 1.0800 0.8212 0.045 Uiso 1 1 calc R
H7B H -0.0475 1.0824 0.8270 0.045 Uiso 1 1 calc R
H7C H 0.0167 1.0500 0.8738 0.045 Uiso 1 1 calc R
C8 C 0.1147(3) 1.14586(18) 0.91240(15) 0.0210(8) Uani 1 1 d .
C9 C 0.1916(3) 1.1882(2) 0.91265(18) 0.0310(10) Uani 1 1 d .
H9 H 0.1964 1.2243 0.8907 0.037 Uiso 1 1 calc R
C10 C 0.2596(3) 1.1677(2) 0.95115(18) 0.0357(11) Uani 1 1 d .
H10 H 0.3201 1.1865 0.9604 0.043 Uiso 1 1 calc R
C11 C 0.2206(3) 1.11351(18) 0.97353(16) 0.0251(9) Uani 1 1 d .
C12 C 0.2606(3) 1.07285(17) 1.01304(17) 0.0245(8) Uani 1 1 d .
H12 H 0.3234 1.0810 1.0280 0.029 Uiso 1 1 calc R
C13 C 0.2537(3) 0.98795(18) 1.07157(14) 0.0203(9) Uani 1 1 d .
C14 C 0.3023(3) 1.0121(2) 1.11730(16) 0.0257(10) Uani 1 1 d .
H14 H 0.3126 1.0552 1.1194 0.031 Uiso 1 1 calc R
C15 C 0.3361(3) 0.9751(2) 1.15992(15) 0.0282(9) Uani 1 1 d .
C16 C 0.3892(4) 1.0043(2) 1.20764(17) 0.0422(13) Uani 1 1 d .
H16A H 0.3514 0.9984 1.2416 0.063 Uiso 1 1 calc R
H16B H 0.3973 1.0484 1.2006 0.063 Uiso 1 1 calc R
H16C H 0.4536 0.9851 1.2118 0.063 Uiso 1 1 calc R
C17 C 0.3178(3) 0.9122(2) 1.15804(16) 0.0303(10) Uani 1 1 d .
C18 C 0.3479(4) 0.8711(2) 1.20549(18) 0.0468(13) Uani 1 1 d .
H18A H 0.4192 0.8671 1.2060 0.070 Uiso 1 1 calc R
H18B H 0.3183 0.8303 1.2008 0.070 Uiso 1 1 calc R
H18C H 0.3256 0.8891 1.2403 0.070 Uiso 1 1 calc R
C19 C 0.2718(3) 0.8874(2) 1.11219(15) 0.0251(9) Uani 1 1 d .
H19 H 0.2607 0.8443 1.1109 0.030 Uiso 1 1 calc R
C20 C 0.2412(3) 0.92359(18) 1.06791(15) 0.0213(9) Uani 1 1 d .
C21 C 0.2289(2) 0.85084(16) 0.99840(15) 0.0216(8) Uani 1 1 d .
H21 H 0.2816 0.8294 1.0152 0.026 Uiso 1 1 calc R
C22 C 0.1851(3) 0.82685(18) 0.94919(15) 0.0212(9) Uani 1 1 d .
C23 C 0.2084(3) 0.77633(19) 0.91753(16) 0.0259(9) Uani 1 1 d .
H23 H 0.2602 0.7482 0.9241 0.031 Uiso 1 1 calc R
C24 C 0.1410(3) 0.77430(18) 0.87345(16) 0.0251(9) Uani 1 1 d .
H24 H 0.1394 0.7444 0.8449 0.030 Uiso 1 1 calc R
C25 C 0.0780(3) 0.82346(17) 0.87929(14) 0.0200(8) Uani 1 1 d .
C26 C -0.0103(3) 0.84260(18) 0.84585(13) 0.0222(9) Uani 1 1 d .
C27 C -0.0018(3) 0.91111(18) 0.82907(13) 0.0292(11) Uani 1 1 d .
H27A H 0.0040 0.9366 0.8623 0.044 Uiso 1 1 calc R
H27B H -0.0602 0.9233 0.8084 0.044 Uiso 1 1 calc R
H27C H 0.0561 0.9168 0.8059 0.044 Uiso 1 1 calc R
C28 C -0.0160(3) 0.80340(19) 0.79344(14) 0.0340(10) Uani 1 1 d .
H28A H 0.0418 0.8110 0.7706 0.051 Uiso 1 1 calc R
H28B H -0.0749 0.8143 0.7726 0.051 Uiso 1 1 calc R
H28C H -0.0186 0.7598 0.8035 0.051 Uiso 1 1 calc R
C29 C -0.1018(3) 0.83207(18) 0.88009(14) 0.0216(9) Uani 1 1 d .
C30 C -0.1767(3) 0.79055(19) 0.87486(16) 0.0272(10) Uani 1 1 d .
H30 H -0.1841 0.7615 0.8459 0.033 Uiso 1 1 calc R
C31 C -0.2406(3) 0.79823(19) 0.91962(16) 0.0274(9) Uani 1 1 d .
H31 H -0.2986 0.7754 0.9263 0.033 Uiso 1 1 calc R
C32 C -0.2044(3) 0.84457(18) 0.95175(16) 0.0229(9) Uani 1 1 d .
C33 C -0.2415(3) 0.87271(16) 1.00105(15) 0.0231(8) Uani 1 1 d .
H33 H -0.3004 0.8581 1.0170 0.028 Uiso 1 1 calc R
C34 C -0.2289(3) 0.94256(19) 1.07312(15) 0.0218(9) Uani 1 1 d .
C35 C -0.2731(3) 0.9086(2) 1.11517(16) 0.0280(9) Uani 1 1 d .
H35 H -0.2856 0.8662 1.1093 0.034 Uiso 1 1 calc R
C36 C -0.2992(3) 0.9349(2) 1.16527(17) 0.0308(11) Uani 1 1 d .
C37 C -0.3427(4) 0.8960(2) 1.2108(2) 0.0526(15) Uani 1 1 d .
H37A H -0.3397 0.8525 1.2002 0.079 Uiso 1 1 calc R
H37B H -0.4109 0.9079 1.2167 0.079 Uiso 1 1 calc R
H37C H -0.3056 0.9023 1.2449 0.079 Uiso 1 1 calc R
C38 C -0.2824(3) 0.9979(2) 1.17354(17) 0.0292(11) Uani 1 1 d .
C39 C -0.3080(4) 1.0290(3) 1.22736(16) 0.0488(12) Uani 1 1 d .
H39A H -0.2673 1.0121 1.2570 0.073 Uiso 1 1 calc R
H39B H -0.3770 1.0217 1.2359 0.073 Uiso 1 1 calc R
H39C H -0.2963 1.0733 1.2241 0.073 Uiso 1 1 calc R
C40 C -0.2384(3) 1.0319(2) 1.13188(14) 0.0255(8) Uani 1 1 d .
H40 H -0.2269 1.0745 1.1375 0.031 Uiso 1 1 calc R
C41 C -0.2105(3) 1.00531(19) 1.08214(16) 0.0204(9) Uani 1 1 d .
C42 C -0.2016(3) 1.09274(18) 1.02735(15) 0.0219(8) Uani 1 1 d .
H42 H -0.2573 1.1068 1.0470 0.026 Uiso 1 1 calc R
C43 C 0.0003(3) 0.88938(18) 1.07858(16) 0.0276(10) Uani 1 1 d .
H43 H 0.0023 0.8752 1.0415 0.033 Uiso 1 1 calc R
C44 C -0.0133(4) 0.8471(2) 1.11952(19) 0.0473(13) Uani 1 1 d .
H44 H -0.0186 0.8045 1.1112 0.057 Uiso 1 1 calc R
C45 C -0.0190(5) 0.8676(3) 1.1729(2) 0.0743(19) Uani 1 1 d .
H45 H -0.0304 0.8395 1.2023 0.089 Uiso 1 1 calc R
C46 C -0.0081(6) 0.9296(3) 1.18332(17) 0.078(2) Uani 1 1 d .
H46 H -0.0110 0.9449 1.2200 0.093 Uiso 1 1 calc R
C47 C 0.0068(3) 0.9683(2) 1.14020(14) 0.0460(12) Uani 1 1 d .
H47 H 0.0147 1.0109 1.1478 0.055 Uiso 1 1 calc R
C48 C -0.0746(5) 1.1715(4) 1.1647(3) 0.0778(19) Uani 1 1 d U
H48 H -0.0562 1.1369 1.1432 0.093 Uiso 1 1 calc R
C49 C -0.0897(7) 1.1621(5) 1.2192(3) 0.129(3) Uani 1 1 d U
H49 H -0.0809 1.1229 1.2357 0.155 Uiso 1 1 calc R
C50 C -0.1184(9) 1.2126(7) 1.2492(5) 0.167(5) Uani 1 1 d U
H50 H -0.1319 1.2081 1.2875 0.200 Uiso 1 1 calc R
C51 C -0.1277(8) 1.2672(6) 1.2258(5) 0.155(5) Uani 1 1 d U
H51 H -0.1464 1.3022 1.2468 0.186 Uiso 1 1 calc R
C52 C -0.1095(5) 1.2718(4) 1.1705(4) 0.123(3) Uani 1 1 d U
H52 H -0.1160 1.3110 1.1536 0.148 Uiso 1 1 calc R
C53 C 0.1882(4) 1.1695(2) 1.1378(2) 0.0456(13) Uani 1 1 d .
H53 H 0.1851 1.1341 1.1149 0.055 Uiso 1 1 calc R
C54 C 0.2297(4) 1.1642(3) 1.1891(2) 0.0695(18) Uani 1 1 d .
H54 H 0.2563 1.1260 1.2008 0.083 Uiso 1 1 calc R
C55 C 0.2324(5) 1.2144(3) 1.2233(2) 0.076(2) Uani 1 1 d .
H55 H 0.2595 1.2116 1.2593 0.092 Uiso 1 1 calc R
C56 C 0.1949(4) 1.2686(3) 1.2041(2) 0.0620(16) Uani 1 1 d .
H56 H 0.1958 1.3046 1.2263 0.074 Uiso 1 1 calc R
C57 C 0.1560(4) 1.2699(2) 1.1521(2) 0.0470(13) Uani 1 1 d .
H57 H 0.1301 1.3077 1.1390 0.056 Uiso 1 1 calc R
C58 C 0.0416(4) 1.3850(3) 1.0263(2) 0.0575(15) Uani 1 1 d .
H58 H 0.0454 1.3801 1.0652 0.069 Uiso 1 1 calc R
C59 C 0.0570(4) 1.4423(2) 1.0049(3) 0.0635(16) Uani 1 1 d .
H59 H 0.0715 1.4762 1.0283 0.076 Uiso 1 1 calc R
C60 C 0.0511(4) 1.4497(3) 0.9495(3) 0.0654(19) Uani 1 1 d .
H60 H 0.0617 1.4890 0.9334 0.079 Uiso 1 1 calc R
C61 C 0.0300(4) 1.4006(3) 0.9171(2) 0.0594(14) Uani 1 1 d .
H61 H 0.0255 1.4045 0.8781 0.071 Uiso 1 1 calc R
C62 C 0.0155(4) 1.3456(2) 0.9425(2) 0.0507(12) Uani 1 1 d .
H62 H -0.0005 1.3114 0.9198 0.061 Uiso 1 1 calc R
C63 C 0.7287(4) 1.0633(2) 0.8694(2) 0.0438(13) Uani 1 1 d .
H63 H 0.7717 1.0961 0.8783 0.053 Uiso 1 1 calc R
C64 C 0.7543(4) 1.0055(3) 0.8844(2) 0.0489(15) Uani 1 1 d .
H64 H 0.8139 0.9985 0.9034 0.059 Uiso 1 1 calc R
C65 C 0.6934(4) 0.9569(2) 0.8719(2) 0.0541(15) Uani 1 1 d .
H65 H 0.7103 0.9159 0.8816 0.065 Uiso 1 1 calc R
C66 C 0.6079(4) 0.9695(3) 0.84518(19) 0.0582(15) Uani 1 1 d .
H66 H 0.5643 0.9374 0.8353 0.070 Uiso 1 1 calc R
C67 C 0.5863(4) 1.0300(3) 0.8328(2) 0.0627(15) Uani 1 1 d .
H67 H 0.5250 1.0389 0.8163 0.075 Uiso 1 1 calc R
C68 C 0.3282(4) 1.0358(3) 0.7990(2) 0.0547(14) Uani 1 1 d .
H68 H 0.3398 1.0728 0.7792 0.066 Uiso 1 1 calc R
C69 C 0.3560(5) 0.9834(3) 0.7781(2) 0.0674(18) Uani 1 1 d .
H69 H 0.3910 0.9830 0.7443 0.081 Uiso 1 1 calc R
C70 C 0.3362(4) 0.9299(3) 0.8034(2) 0.0611(17) Uani 1 1 d .
H70 H 0.3553 0.8924 0.7865 0.073 Uiso 1 1 calc R
C71 C 0.2895(4) 0.9289(3) 0.8523(2) 0.0571(16) Uani 1 1 d .
H71 H 0.2757 0.8908 0.8699 0.068 Uiso 1 1 calc R
C72 C 0.2622(4) 0.9832(3) 0.8764(2) 0.0542(15) Uani 1 1 d .
H72 H 0.2299 0.9832 0.9111 0.065 Uiso 1 1 calc R
C74 C 0.4760(5) 0.8467(3) 0.9382(2) 0.0643(15) Uani 1 1 d .
H74 H 0.4722 0.8541 0.8996 0.077 Uiso 1 1 calc R
C75 C 0.4679(5) 0.8963(3) 0.9726(3) 0.0631(17) Uani 1 1 d .
H75 H 0.4589 0.9365 0.9582 0.076 Uiso 1 1 calc R
C76 C 0.4730(5) 0.8864(3) 1.0279(2) 0.0572(14) Uani 1 1 d .
H76 H 0.4675 0.9199 1.0529 0.069 Uiso 1 1 calc R
C77 C 0.4861(4) 0.8282(3) 1.0472(2) 0.0492(13) Uani 1 1 d .
H77 H 0.4899 0.8203 1.0857 0.059 Uiso 1 1 calc R
C78 C 0.4934(3) 0.7818(2) 1.0102(2) 0.0509(13) Uani 1 1 d .
H78 H 0.5025 0.7414 1.0241 0.061 Uiso 1 1 calc R
N8 N -0.0799(2) 1.11034(14) 0.95686(12) 0.0203(7) Uani 1 1 d .
N1 N 0.1310(2) 1.10087(14) 0.94992(12) 0.0186(7) Uani 1 1 d .
N2 N 0.2127(2) 1.02449(15) 1.02917(11) 0.0197(7) Uani 1 1 d .
N3 N 0.1977(2) 0.90063(15) 1.01981(12) 0.0218(7) Uani 1 1 d .
N4 N 0.1060(2) 0.85483(15) 0.92547(12) 0.0202(7) Uani 1 1 d .
H4 H 0.0773 0.8882 0.9381 0.024 Uiso 1 1 calc R
N5 N -0.1194(2) 0.86480(15) 0.92737(12) 0.0184(7) Uani 1 1 d .
H5 H -0.0820 0.8944 0.9403 0.022 Uiso 1 1 calc R
N6 N -0.1957(2) 0.91732(15) 1.02354(12) 0.0234(7) Uani 1 1 d .
N7 N -0.1643(2) 1.03991(15) 1.03966(11) 0.0198(7) Uani 1 1 d .
N9 N 0.0110(2) 0.94981(14) 1.08788(11) 0.0251(7) Uani 1 1 d .
N10 N -0.0832(4) 1.2245(3) 1.1389(2) 0.0801(17) Uani 1 1 d U
N11 N 0.1525(3) 1.22183(19) 1.11900(16) 0.0401(10) Uani 1 1 d .
N12 N 0.0217(3) 1.33593(16) 0.99613(19) 0.0499(9) Uani 1 1 d .
N13 N 0.2820(4) 1.0381(3) 0.8497(2) 0.0848(17) Uani 1 1 d .
N14 N 0.4889(4) 0.7887(2) 0.95497(18) 0.0590(13) Uani 1 1 d .
N15 N 0.6467(4) 1.0764(2) 0.8428(2) 0.0632(14) Uani 1 1 d .
O2 O 0.03323(19) 1.08915(11) 1.06262(9) 0.0213(5) Uani 1 1 d .
O1 O 0.00850(16) 0.96822(11) 0.95573(8) 0.0198(5) Uani 1 1 d .
U1 U 0.022159(9) 1.031132(6) 1.007852(4) 0.01683(3) Uani 1 1 d .
K1 K 0.02117(9) 1.20792(4) 1.02987(4) 0.0400(2) Uani 1 1 d .

loop_
_atom_site_aniso_label
_atom_site_aniso_U_11
_atom_site_aniso_U_22
_atom_site_aniso_U_33
_atom_site_aniso_U_23
_atom_site_aniso_U_13
_atom_site_aniso_U_12
C1 0.0193(18) 0.023(2) 0.0208(18) -0.0014(17) 0.0004(16) 0.0013(15)
C2 0.027(2) 0.026(2) 0.031(2) -0.0038(19) -0.0023(18) 0.0059(18)
C3 0.030(2) 0.020(2) 0.029(2) 0.0036(18) -0.0065(18) 0.0015(19)
C4 0.027(2) 0.015(2) 0.0167(17) -0.0002(15) -0.0058(15) -0.0031(17)
C5 0.0319(19) 0.0157(19) 0.0191(15) 0.0043(13) 0.0028(18) 0.003(2)
C6 0.041(2) 0.033(2) 0.0214(17) 0.0080(16) 0.002(2) 0.003(2)
C7 0.044(3) 0.026(2) 0.0198(17) -0.0007(15) 0.002(2) 0.004(2)
C8 0.025(2) 0.019(2) 0.0188(18) 0.0011(16) 0.0028(15) 0.0022(17)
C9 0.037(3) 0.020(2) 0.037(2) 0.0090(19) 0.000(2) -0.009(2)
C10 0.033(2) 0.032(3) 0.043(3) 0.006(2) -0.003(2) -0.012(2)
C11 0.025(2) 0.024(2) 0.027(2) -0.0015(17) 0.0013(16) -0.0051(18)
C12 0.0191(18) 0.028(2) 0.0265(19) -0.0027(19) -0.0045(18) 0.0008(16)
C13 0.020(2) 0.026(2) 0.0151(17) 0.0004(15) -0.0033(14) 0.0034(16)
C14 0.029(2) 0.020(2) 0.028(2) -0.0020(17) -0.0078(17) 0.0008(18)
C15 0.031(2) 0.030(3) 0.0234(18) -0.005(2) -0.0077(15) 0.006(2)
C16 0.056(3) 0.036(3) 0.035(2) -0.005(2) -0.019(2) 0.003(2)
C17 0.038(3) 0.031(3) 0.022(2) -0.0033(19) -0.0066(17) 0.006(2)
C18 0.082(4) 0.028(3) 0.030(2) 0.001(2) -0.021(2) 0.005(3)
C19 0.032(2) 0.021(2) 0.0219(19) -0.0008(17) -0.0041(17) 0.0007(18)
C20 0.018(2) 0.023(2) 0.0231(19) -0.0018(16) -0.0038(15) 0.0011(17)
C21 0.0213(18) 0.023(2) 0.021(2) 0.0022(17) -0.0017(16) -0.0007(15)
C22 0.024(2) 0.021(2) 0.0185(18) 0.0019(16) 0.0008(16) 0.0017(17)
C23 0.031(2) 0.018(2) 0.028(2) -0.0036(17) 0.0011(17) 0.0055(18)
C24 0.035(3) 0.018(2) 0.0223(19) -0.0070(16) 0.0029(17) 0.0031(18)
C25 0.028(2) 0.018(2) 0.0146(17) -0.0022(15) -0.0003(15) -0.0021(17)
C26 0.026(2) 0.026(2) 0.0151(15) -0.0068(14) 0.0014(15) -0.0028(19)
C27 0.043(3) 0.028(2) 0.0172(16) 0.0048(15) -0.0030(15) -0.0001(19)
C28 0.040(2) 0.041(3) 0.0205(17) -0.0106(16) -0.0007(19) -0.002(2)
C29 0.029(2) 0.023(2) 0.0133(17) -0.0007(16) -0.0046(15) 0.0025(18)
C30 0.038(3) 0.020(2) 0.024(2) -0.0069(17) -0.0030(18) -0.0017(19)
C31 0.025(2) 0.021(2) 0.035(2) -0.0026(18) 0.0010(17) -0.0067(18)
C32 0.020(2) 0.020(2) 0.029(2) 0.0012(17) -0.0017(16) 0.0005(17)
C33 0.0257(19) 0.0196(19) 0.024(2) 0.0018(17) 0.0024(17) 0.0023(15)
C34 0.021(2) 0.025(2) 0.0188(18) -0.0009(16) 0.0028(15) 0.0019(17)
C35 0.030(2) 0.024(2) 0.030(2) -0.0007(19) 0.0053(17) 0.000(2)
C36 0.033(3) 0.037(3) 0.022(2) 0.005(2) 0.0128(18) 0.000(2)
C37 0.084(4) 0.034(3) 0.040(3) 0.001(2) 0.031(3) 0.000(3)
C38 0.031(2) 0.036(3) 0.020(2) -0.0023(19) 0.0049(18) 0.004(2)
C39 0.061(3) 0.054(3) 0.031(2) -0.012(3) 0.019(2) -0.002(3)
C40 0.026(2) 0.026(2) 0.0242(18) -0.001(2) 0.0026(14) 0.001(2)
C41 0.019(2) 0.021(2) 0.0215(19) 0.0007(16) -0.0019(15) 0.0031(16)
C42 0.023(2) 0.022(2) 0.0203(17) -0.0070(16) 0.0017(15) 0.0005(17)
C43 0.025(3) 0.026(2) 0.0323(19) 0.0061(16) -0.0020(15) 0.0017(16)
C44 0.051(3) 0.034(3) 0.057(3) 0.018(2) -0.005(3) 0.000(3)
C45 0.103(5) 0.080(5) 0.039(3) 0.035(3) -0.003(4) -0.012(5)
C46 0.141(7) 0.072(4) 0.020(2) 0.007(2) -0.006(3) -0.015(4)
C47 0.073(4) 0.041(3) 0.0238(17) -0.001(2) -0.0067(19) -0.008(3)
C48 0.064(4) 0.092(5) 0.078(4) -0.031(4) 0.021(4) -0.020(4)
C49 0.144(8) 0.163(8) 0.081(5) -0.028(5) 0.042(5) -0.038(6)
C50 0.141(10) 0.252(12) 0.107(7) -0.085(7) 0.051(7) -0.023(11)
C51 0.095(6) 0.223(10) 0.146(8) -0.129(8) -0.017(7) 0.058(9)
C52 0.082(5) 0.151(7) 0.137(7) -0.086(6) -0.055(5) 0.064(5)
C53 0.051(3) 0.044(3) 0.042(3) -0.010(2) -0.007(2) 0.004(3)
C54 0.093(5) 0.068(4) 0.048(3) -0.010(3) -0.023(3) 0.035(4)
C55 0.086(5) 0.101(6) 0.042(3) -0.017(3) -0.027(3) 0.010(4)
C56 0.060(4) 0.061(4) 0.065(4) -0.029(3) -0.005(3) -0.020(3)
C57 0.052(3) 0.030(3) 0.059(3) 0.000(3) 0.002(3) -0.013(2)
C58 0.055(4) 0.064(4) 0.054(3) -0.008(3) -0.009(3) 0.010(3)
C59 0.048(3) 0.031(3) 0.112(5) -0.020(4) 0.000(4) 0.001(2)
C60 0.029(3) 0.040(4) 0.128(6) 0.027(4) 0.013(3) 0.009(2)
C61 0.044(3) 0.077(4) 0.057(3) 0.016(3) 0.004(3) 0.002(3)
C62 0.046(3) 0.045(3) 0.061(3) -0.013(3) -0.006(3) -0.009(3)
C63 0.049(3) 0.036(3) 0.046(3) -0.010(2) -0.009(3) -0.004(3)
C64 0.049(3) 0.054(4) 0.044(3) -0.003(3) -0.017(2) 0.004(3)
C65 0.080(4) 0.028(3) 0.054(3) 0.014(3) -0.020(3) -0.004(3)
C66 0.070(4) 0.054(4) 0.051(3) 0.012(3) -0.017(2) -0.029(4)
C67 0.062(4) 0.068(4) 0.058(3) 0.009(4) -0.030(3) 0.002(4)
C68 0.056(3) 0.052(4) 0.056(3) 0.020(3) 0.010(3) -0.016(3)
C69 0.086(5) 0.069(5) 0.047(3) -0.004(3) 0.029(3) -0.017(4)
C70 0.072(4) 0.045(4) 0.066(4) -0.019(3) 0.023(3) 0.001(3)
C71 0.054(4) 0.053(4) 0.063(4) 0.007(3) 0.011(3) -0.011(3)
C72 0.074(4) 0.042(4) 0.046(3) 0.008(3) 0.026(3) 0.001(3)
C74 0.066(4) 0.074(4) 0.054(3) 0.022(3) 0.006(3) -0.008(4)
C75 0.056(4) 0.039(3) 0.094(4) 0.023(3) -0.001(4) -0.011(3)
C76 0.037(3) 0.050(3) 0.085(4) -0.009(3) 0.001(3) -0.011(3)
C77 0.031(3) 0.063(4) 0.054(3) 0.005(3) -0.003(2) 0.001(3)
C78 0.036(3) 0.044(3) 0.072(3) 0.022(3) -0.005(3) 0.007(2)
N8 0.0228(18) 0.0193(18) 0.0187(15) 0.0023(13) -0.0030(13) 0.0010(14)
N1 0.0252(18) 0.0171(18) 0.0136(14) 0.0039(13) 0.0006(13) 0.0021(14)
N2 0.0216(16) 0.0168(18) 0.0208(13) 0.0021(15) -0.0047(11) 0.0033(14)
N3 0.0286(18) 0.0185(17) 0.0183(17) -0.0021(14) -0.0029(13) 0.0000(14)
N4 0.0210(18) 0.0203(18) 0.0192(15) -0.0025(13) 0.0016(13) 0.0049(14)
N5 0.0231(18) 0.0191(18) 0.0130(15) -0.0050(13) 0.0004(13) -0.0036(14)
N6 0.0299(18) 0.0190(18) 0.0213(17) -0.0018(13) 0.0060(13) 0.0023(14)
N7 0.0215(16) 0.0225(19) 0.0153(13) -0.0026(14) -0.0010(11) 0.0017(14)
N9 0.0302(19) 0.0241(18) 0.0210(14) 0.0043(12) -0.0019(13) 0.0019(15)
N10 0.058(3) 0.099(4) 0.083(4) -0.038(3) -0.021(3) 0.017(3)
N11 0.039(2) 0.040(3) 0.041(2) 0.003(2) -0.0063(18) -0.0099(19)
N12 0.055(2) 0.0292(19) 0.066(3) 0.001(2) -0.001(3) -0.0010(19)
N13 0.057(3) 0.104(5) 0.093(4) -0.003(5) 0.007(3) 0.001(4)
N14 0.060(3) 0.056(3) 0.061(3) -0.001(2) 0.006(2) 0.008(3)
N15 0.074(4) 0.035(3) 0.080(3) 0.003(3) -0.026(3) 0.006(3)
O2 0.0292(15) 0.0183(13) 0.0164(10) -0.0033(10) -0.0031(12) -0.0027(12)
O1 0.0249(14) 0.0162(12) 0.0184(9) -0.0067(11) -0.0011(9) -0.0007(12)
U1 0.02102(6) 0.01463(6) 0.01485(5) -0.00066(5) -0.00053(5) -0.00018(6)
K1 0.0623(6) 0.0212(4) 0.0366(4) 0.0014(4) -0.0183(5) -0.0047(5)

loop_
_atom_type_symbol
_atom_type_description
_atom_type_scat_dispersion_real
_atom_type_scat_dispersion_imag
_atom_type_scat_source
C C 0.0033 0.0016 'International Tables Vol C Tables 4.2.6.8 and 6.1.1.4'
H H 0.0000 0.0000 'International Tables Vol C Tables 4.2.6.8 and 6.1.1.4'
N N 0.0061 0.0033 'International Tables Vol C Tables 4.2.6.8 and 6.1.1.4'
O O 0.0106 0.0060 'International Tables Vol C Tables 4.2.6.8 and 6.1.1.4'
U U -9.6767 9.6646 'International Tables Vol C Tables 4.2.6.8 and 6.1.1.4'
K K 0.2009 0.2494 'International Tables Vol C Tables 4.2.6.8 and 6.1.1.4'

loop_
_geom_angle_atom_site_label_1
_geom_angle_atom_site_label_2
_geom_angle_atom_site_label_3
_geom_angle
N8 C1 C2 110.8(3)
N8 C1 C42 119.5(3)
C2 C1 C42 129.7(3)
N8 C1 K1 72.72(19)
C2 C1 K1 85.5(2)
C42 C1 K1 111.2(2)
C1 C2 C3 106.0(4)
C1 C2 K1 70.4(2)
C3 C2 K1 78.1(2)
C1 C2 H2 127.0
C3 C2 H2 127.0
K1 C2 H2 116.8
C2 C3 C4 106.8(4)
C2 C3 K1 78.1(2)
C4 C3 K1 70.3(2)
C2 C3 H3 126.6
C4 C3 H3 126.6
K1 C3 H3 117.1
N8 C4 C3 110.6(3)
N8 C4 C5 119.9(3)
C3 C4 C5 129.5(3)
N8 C4 K1 72.93(19)
C3 C4 K1 85.5(2)
C5 C4 K1 106.8(2)
C8 C5 C4 107.9(3)
C8 C5 C6 110.7(3)
C4 C5 C6 110.9(3)
C8 C5 C7 109.1(3)
C4 C5 C7 109.7(3)
C6 C5 C7 108.6(3)
C5 C6 H6A 109.5
C5 C6 H6B 109.5
H6A C6 H6B 109.5
C5 C6 H6C 109.5
H6A C6 H6C 109.5
H6B C6 H6C 109.5
C5 C7 H7A 109.5
C5 C7 H7B 109.5
H7A C7 H7B 109.5
C5 C7 H7C 109.5
H7A C7 H7C 109.5
H7B C7 H7C 109.5
N1 C8 C9 110.5(3)
N1 C8 C5 120.3(3)
C9 C8 C5 129.2(4)
N1 C8 K1 77.7(2)
C9 C8 K1 91.1(3)
C5 C8 K1 98.4(2)
C10 C9 C8 107.2(4)
C10 C9 H9 126.4
C8 C9 H9 126.4
C9 C10 C11 105.9(4)
C9 C10 H10 127.1
C11 C10 H10 127.1
N1 C11 C10 110.2(4)
N1 C11 C12 120.0(3)
C10 C11 C12 129.7(4)
N2 C12 C11 121.0(3)
N2 C12 H12 119.5
C11 C12 H12 119.5
C14 C13 C20 118.7(4)
C14 C13 N2 123.7(4)
C20 C13 N2 117.6(3)
C15 C14 C13 122.2(4)
C15 C14 H14 118.9
C13 C14 H14 118.9
C14 C15 C17 119.0(4)
C14 C15 C16 119.2(4)
C17 C15 C16 121.8(4)
C15 C16 H16A 109.5
C15 C16 H16B 109.5
H16A C16 H16B 109.5
C15 C16 H16C 109.5
H16A C16 H16C 109.5
H16B C16 H16C 109.5
C19 C17 C15 119.4(4)
C19 C17 C18 120.2(4)
C15 C17 C18 120.5(4)
C17 C18 H18A 109.5
C17 C18 H18B 109.5
H18A C18 H18B 109.5
C17 C18 H18C 109.5
H18A C18 H18C 109.5
H18B C18 H18C 109.5
C17 C19 C20 122.2(4)
C17 C19 H19 118.9
C20 C19 H19 118.9
C19 C20 N3 124.5(4)
C19 C20 C13 118.3(4)
N3 C20 C13 117.2(3)
N3 C21 C22 120.5(3)
N3 C21 H21 119.7
C22 C21 H21 119.7
N4 C22 C23 107.7(3)
N4 C22 C21 121.3(3)
C23 C22 C21 131.0(4)
C22 C23 C24 107.1(4)
C22 C23 H23 126.4
C24 C23 H23 126.4
C25 C24 C23 107.8(3)
C25 C24 H24 126.1
C23 C24 H24 126.1
N4 C25 C24 107.2(3)
N4 C25 C26 121.7(3)
C24 C25 C26 131.1(3)
C25 C26 C29 108.9(3)
C25 C26 C28 109.4(3)
C29 C26 C28 109.1(3)
C25 C26 C27 110.2(3)
C29 C26 C27 110.5(3)
C28 C26 C27 108.7(3)
C26 C27 H27A 109.5
C26 C27 H27B 109.5
H27A C27 H27B 109.5
C26 C27 H27C 109.5
H27A C27 H27C 109.5
H27B C27 H27C 109.5
C26 C28 H28A 109.5
C26 C28 H28B 109.5
H28A C28 H28B 109.5
C26 C28 H28C 109.5
H28A C28 H28C 109.5
H28B C28 H28C 109.5
N5 C29 C30 106.7(3)
N5 C29 C26 121.6(3)
C30 C29 C26 131.7(4)
C29 C30 C31 108.4(4)
C29 C30 H30 125.8
C31 C30 H30 125.8
C32 C31 C30 107.6(4)
C32 C31 H31 126.2
C30 C31 H31 126.2
C31 C32 N5 107.3(3)
C31 C32 C33 131.4(4)
N5 C32 C33 121.3(3)
N6 C33 C32 120.4(3)
N6 C33 H33 119.8
C32 C33 H33 119.8
C35 C34 N6 124.2(4)
C35 C34 C41 118.5(4)
N6 C34 C41 117.2(4)
C36 C35 C34 122.2(4)
C36 C35 H35 118.9
C34 C35 H35 118.9
C35 C36 C38 118.9(4)
C35 C36 C37 120.6(4)
C38 C36 C37 120.5(4)
C36 C37 H37A 109.5
C36 C37 H37B 109.5
H37A C37 H37B 109.5
C36 C37 H37C 109.5
H37A C37 H37C 109.5
H37B C37 H37C 109.5
C40 C38 C36 119.1(4)
C40 C38 C39 119.4(4)
C36 C38 C39 121.5(4)
C38 C39 H39A 109.5
C38 C39 H39B 109.5
H39A C39 H39B 109.5
C38 C39 H39C 109.5
H39A C39 H39C 109.5
H39B C39 H39C 109.5
C38 C40 C41 122.0(5)
C38 C40 H40 119.0
C41 C40 H40 119.0
C40 C41 C34 119.3(4)
C40 C41 N7 122.0(4)
C34 C41 N7 118.7(4)
N7 C42 C1 121.6(3)
N7 C42 H42 119.2
C1 C42 H42 119.2
N9 C43 C44 123.5(4)
N9 C43 H43 118.2
C44 C43 H43 118.2
C43 C44 C45 118.4(5)
C43 C44 H44 120.8
C45 C44 H44 120.8
C44 C45 C46 118.9(4)
C44 C45 H45 120.6
C46 C45 H45 120.6
C47 C46 C45 118.8(4)
C47 C46 H46 120.6
C45 C46 H46 120.6
N9 C47 C46 123.6(5)
N9 C47 H47 118.2
C46 C47 H47 118.2
N10 C48 C49 125.6(8)
N10 C48 H48 117.2
C49 C48 H48 117.2
C48 C49 C50 116.1(10)
C48 C49 H49 121.9
C50 C49 H49 121.9
C51 C50 C49 121.2(11)
C51 C50 H50 119.4
C49 C50 H50 119.4
C50 C51 C52 117.9(10)
C50 C51 H51 121.0
C52 C51 H51 121.0
N10 C52 C51 123.8(10)
N10 C52 H52 118.1
C51 C52 H52 118.1
N11 C53 C54 122.7(5)
N11 C53 H53 118.7
C54 C53 H53 118.7
C53 C54 C55 119.5(6)
C53 C54 H54 120.3
C55 C54 H54 120.3
C56 C55 C54 118.0(5)
C56 C55 H55 121.0
C54 C55 H55 121.0
C55 C56 C57 118.5(5)
C55 C56 H56 120.7
C57 C56 H56 120.7
N11 C57 C56 123.9(5)
N11 C57 H57 118.1
C56 C57 H57 118.1
N12 C58 C59 123.9(5)
N12 C58 H58 118.1
C59 C58 H58 118.1
C60 C59 C58 118.4(5)
C60 C59 H59 120.8
C58 C59 H59 120.8
C59 C60 C61 119.5(5)
C59 C60 H60 120.3
C61 C60 H60 120.3
C60 C61 C62 117.5(5)
C60 C61 H61 121.2
C62 C61 H61 121.2
N12 C62 C61 125.2(5)
N12 C62 H62 117.4
C61 C62 H62 117.4
N15 C63 C64 123.4(5)
N15 C63 H63 118.3
C64 C63 H63 118.3
C63 C64 C65 119.6(5)
C63 C64 H64 120.2
C65 C64 H64 120.2
C66 C65 C64 117.9(5)
C66 C65 H65 121.0
C64 C65 H65 121.0
C65 C66 C67 118.6(5)
C65 C66 H66 120.7
C67 C66 H66 120.7
N15 C67 C66 123.4(5)
N15 C67 H67 118.3
C66 C67 H67 118.3
C69 C68 N13 120.7(6)
C69 C68 H68 119.7
N13 C68 H68 119.7
C68 C69 C70 121.4(5)
C68 C69 H69 119.3
C70 C69 H69 119.3
C69 C70 C71 120.8(6)
C69 C70 H70 119.6
C71 C70 H70 119.6
C70 C71 C72 119.4(6)
C70 C71 H71 120.3
C72 C71 H71 120.3
C71 C72 N13 119.3(5)
C71 C72 H72 120.3
N13 C72 H72 120.3
N14 C74 C75 124.7(5)
N14 C74 H74 117.7
C75 C74 H74 117.7
C76 C75 C74 118.3(6)
C76 C75 H75 120.9
C74 C75 H75 120.9
C75 C76 C77 119.5(6)
C75 C76 H76 120.3
C77 C76 H76 120.3
C78 C77 C76 118.4(5)
C78 C77 H77 120.8
C76 C77 H77 120.8
N14 C78 C77 124.9(5)
N14 C78 H78 117.6
C77 C78 H78 117.6
C4 N8 C1 105.8(3)
C4 N8 U1 136.0(2)
C1 N8 U1 114.6(2)
C4 N8 K1 82.2(2)
C1 N8 K1 82.0(2)
U1 N8 K1 86.59(8)
C8 N1 C11 106.3(3)
C8 N1 U1 134.8(2)
C11 N1 U1 114.2(2)
C8 N1 K1 79.3(2)
C11 N1 K1 91.2(2)
U1 N1 K1 80.43(8)
C12 N2 C13 118.2(3)
C12 N2 U1 113.1(2)
C13 N2 U1 124.0(2)
C21 N3 C20 120.0(3)
C25 N4 C22 110.1(3)
C25 N4 H4 124.9
C22 N4 H4 124.9
C29 N5 C32 110.0(3)
C29 N5 H5 125.0
C32 N5 H5 125.0
C33 N6 C34 120.4(3)
C42 N7 C41 117.5(3)
C42 N7 U1 112.0(2)
C41 N7 U1 126.5(2)
C47 N9 C43 116.8(3)
C47 N9 U1 120.2(3)
C43 N9 U1 122.8(2)
C48 N10 C52 115.4(7)
C48 N10 K1 105.5(4)
C52 N10 K1 136.2(6)
C57 N11 C53 117.4(4)
C57 N11 K1 124.9(3)
C53 N11 K1 114.1(3)
C62 N12 C58 115.5(4)
C62 N12 K1 115.5(3)
C58 N12 K1 128.2(4)
C68 N13 C72 118.3(6)
C74 N14 C78 114.3(5)
C63 N15 C67 116.9(5)
U1 O2 K1 115.98(10)
O2 U1 O1 176.15(10)
O2 U1 N8 86.07(10)
O1 U1 N8 96.44(10)
O2 U1 N1 86.64(10)
O1 U1 N1 96.97(10)
N8 U1 N1 69.50(9)
O2 U1 N9 86.18(9)
O1 U1 N9 90.04(9)
N8 U1 N9 141.58(10)
N1 U1 N9 147.23(10)
O2 U1 N2 79.41(11)
O1 U1 N2 100.91(10)
N8 U1 N2 132.09(10)
N1 U1 N2 64.31(9)
N9 U1 N2 82.95(10)
O2 U1 N7 79.72(10)
O1 U1 N7 98.71(9)
N8 U1 N7 64.31(10)
N1 U1 N7 132.44(10)
N9 U1 N7 77.29(10)
N2 U1 N7 152.03(8)
O2 U1 K1 38.83(7)
O1 U1 K1 144.73(7)
N8 U1 K1 52.64(7)
N1 U1 K1 59.22(7)
N9 U1 K1 124.37(6)
N2 U1 K1 91.74(7)
N7 U1 K1 83.47(7)
O2 K1 N11 80.74(10)
O2 K1 N12 176.28(11)
N11 K1 N12 96.38(13)
O2 K1 N10 83.48(14)
N11 K1 N10 67.66(13)
N12 K1 N10 97.64(16)
O2 K1 N8 62.62(8)
N11 K1 N8 142.74(11)
N12 K1 N8 119.90(11)
N10 K1 N8 111.77(13)
O2 K1 C4 85.24(8)
N11 K1 C4 157.41(12)
N12 K1 C4 96.76(11)
N10 K1 C4 128.28(13)
N8 K1 C4 24.84(8)
O2 K1 C1 69.15(9)
N11 K1 C1 144.17(11)
N12 K1 C1 114.34(11)
N10 K1 C1 89.43(13)
N8 K1 C1 25.24(8)
C4 K1 C1 39.84(10)
O2 K1 N1 58.95(7)
N11 K1 N1 103.23(11)
N12 K1 N1 119.85(10)
N10 K1 N1 142.43(14)
N8 K1 N1 53.00(7)
C4 K1 N1 54.20(9)
C1 K1 N1 77.90(8)
O2 K1 C3 102.74(9)
N11 K1 C3 176.39(12)
N12 K1 C3 80.10(12)
N10 K1 C3 113.41(13)
N8 K1 C3 40.55(9)
C4 K1 C3 24.22(10)
C1 K1 C3 39.27(10)
N1 K1 C3 78.05(9)
O2 K1 C2 93.20(9)
N11 K1 C2 158.23(11)
N12 K1 C2 90.32(11)
N10 K1 C2 90.96(12)
N8 K1 C2 40.82(9)
C4 K1 C2 39.60(10)
C1 K1 C2 24.09(9)
N1 K1 C2 91.15(9)
C3 K1 C2 23.74(10)
O2 K1 C8 81.03(8)
N11 K1 C8 116.27(11)
N12 K1 C8 98.26(11)
N10 K1 C8 163.00(15)
N8 K1 C8 54.32(9)
C4 K1 C8 43.42(9)
C1 K1 C8 78.56(9)
N1 K1 C8 23.03(8)
C3 K1 C8 63.80(10)
C2 K1 C8 82.99(10)
O2 K1 U1 25.19(5)
N11 K1 U1 102.06(9)
N12 K1 U1 155.72(9)
N10 K1 U1 103.88(13)
N8 K1 U1 40.77(6)
C4 K1 U1 60.97(7)
C1 K1 U1 55.56(6)
N1 K1 U1 40.34(5)
C3 K1 U1 81.13(7)
C2 K1 U1 78.34(7)
C8 K1 U1 59.38(7)

loop_
_geom_bond_atom_site_label_1
_geom_bond_atom_site_label_2
_geom_bond_distance
C1 N8 1.380(4)
C1 C2 1.388(5)
C1 C42 1.419(5)
C1 K1 3.205(4)
C2 C3 1.395(6)
C2 K1 3.392(4)
C2 H2 0.9500
C3 C4 1.395(5)
C3 K1 3.391(4)
C3 H3 0.9500
C4 N8 1.358(4)
C4 C5 1.516(5)
C4 K1 3.202(4)
C5 C8 1.514(5)
C5 C6 1.535(4)
C5 C7 1.544(5)
C6 H6A 0.9800
C6 H6B 0.9800
C6 H6C 0.9800
C7 H7A 0.9800
C7 H7B 0.9800
C7 H7C 0.9800
C8 N1 1.354(4)
C8 C9 1.399(6)
C8 K1 3.401(4)
C9 C10 1.392(6)
C9 H9 0.9500
C10 C11 1.403(6)
C10 H10 0.9500
C11 N1 1.381(5)
C11 C12 1.414(5)
C12 N2 1.299(5)
C12 H12 0.9500
C13 C14 1.395(5)
C13 C20 1.412(6)
C13 N2 1.415(4)
C14 C15 1.388(6)
C14 H14 0.9500
C15 C17 1.391(7)
C15 C16 1.507(5)
C16 H16A 0.9800
C16 H16B 0.9800
C16 H16C 0.9800
C17 C19 1.387(5)
C17 C18 1.514(6)
C18 H18A 0.9800
C18 H18B 0.9800
C18 H18C 0.9800
C19 C20 1.395(5)
C19 H19 0.9500
C20 N3 1.401(4)
C21 N3 1.274(4)
C21 C22 1.434(5)
C21 H21 0.9500
C22 N4 1.368(5)
C22 C23 1.378(5)
C23 C24 1.412(5)
C23 H23 0.9500
C24 C25 1.381(5)
C24 H24 0.9500
C25 N4 1.365(4)
C25 C26 1.515(6)
C26 C29 1.520(6)
C26 C28 1.532(4)
C26 C27 1.549(5)
C27 H27A 0.9800
C27 H27B 0.9800
C27 H27C 0.9800
C28 H28A 0.9800
C28 H28B 0.9800
C28 H28C 0.9800
C29 N5 1.370(4)
C29 C30 1.372(6)
C30 C31 1.404(5)
C30 H30 0.9500
C31 C32 1.366(5)
C31 H31 0.9500
C32 N5 1.378(5)
C32 C33 1.435(5)
C33 N6 1.277(5)
C33 H33 0.9500
C34 C35 1.396(5)
C34 N6 1.397(5)
C34 C41 1.404(5)
C35 C36 1.389(5)
C35 H35 0.9500
C36 C38 1.403(6)
C36 C37 1.512(6)
C37 H37A 0.9800
C37 H37B 0.9800
C37 H37C 0.9800
C38 C40 1.389(6)
C38 C39 1.510(5)
C39 H39A 0.9800
C39 H39B 0.9800
C39 H39C 0.9800
C40 C41 1.390(5)
C40 H40 0.9500
C41 N7 1.424(5)
C42 N7 1.292(5)
C42 H42 0.9500
C43 N9 1.341(5)
C43 C44 1.365(5)
C43 H43 0.9500
C44 C45 1.371(7)
C44 H44 0.9500
C45 C46 1.379(7)
C45 H45 0.9500
C46 C47 1.357(6)
C46 H46 0.9500
C47 N9 1.332(4)
C47 H47 0.9500
C48 N10 1.316(8)
C48 C49 1.352(10)
C48 H48 0.9500
C49 C50 1.375(13)
C49 H49 0.9500
C50 C51 1.322(15)
C50 H50 0.9500
C51 C52 1.369(14)
C51 H51 0.9500
C52 N10 1.331(8)
C52 H52 0.9500
C53 N11 1.319(6)
C53 C54 1.371(7)
C53 H53 0.9500
C54 C55 1.371(8)
C54 H54 0.9500
C55 C56 1.368(8)
C55 H55 0.9500
C56 C57 1.369(7)
C56 H56 0.9500
C57 N11 1.318(6)
C57 H57 0.9500
C58 N12 1.321(6)
C58 C59 1.367(7)
C58 H58 0.9500
C59 C60 1.355(9)
C59 H59 0.9500
C60 C61 1.357(8)
C60 H60 0.9500
C61 C62 1.359(7)
C61 H61 0.9500
C62 N12 1.320(6)
C62 H62 0.9500
C63 N15 1.325(6)
C63 C64 1.354(7)
C63 H63 0.9500
C64 C65 1.380(7)
C64 H64 0.9500
C65 C66 1.365(7)
C65 H65 0.9500
C66 C67 1.381(8)
C66 H66 0.9500
C67 N15 1.326(7)
C67 H67 0.9500
C68 C69 1.304(8)
C68 N13 1.383(7)
C68 H68 0.9500
C69 C70 1.341(8)
C69 H69 0.9500
C70 C71 1.347(7)
C70 H70 0.9500
C71 C72 1.370(8)
C71 H71 0.9500
C72 N13 1.386(8)
C72 H72 0.9500
C74 N14 1.337(6)
C74 C75 1.366(8)
C74 H74 0.9500
C75 C76 1.359(7)
C75 H75 0.9500
C76 C77 1.361(7)
C76 H76 0.9500
C77 C78 1.354(7)
C77 H77 0.9500
C78 N14 1.348(6)
C78 H78 0.9500
N8 U1 2.539(3)
N8 K1 3.090(3)
N1 U1 2.548(3)
N1 K1 3.381(3)
N2 U1 2.664(3)
N4 H4 0.8800
N5 H5 0.8800
N7 U1 2.674(3)
N9 U1 2.629(3)
N10 K1 3.027(6)
N11 K1 2.827(4)
N12 K1 2.901(4)
O2 U1 1.837(2)
O2 K1 2.707(3)
O1 U1 1.871(2)
U1 K1 3.8805(9)

loop_
_geom_torsion_atom_site_label_1
_geom_torsion_atom_site_label_2
_geom_torsion_atom_site_label_3
_geom_torsion_atom_site_label_4
_geom_torsion
N8 C1 C2 C3 1.1(4)
C42 C1 C2 C3 -175.2(4)
K1 C1 C2 C3 70.7(3)
N8 C1 C2 K1 -69.6(3)
C42 C1 C2 K1 114.0(4)
C1 C2 C3 C4 -0.4(4)
K1 C2 C3 C4 64.9(3)
C1 C2 C3 K1 -65.3(3)
C2 C3 C4 N8 -0.5(4)
K1 C3 C4 N8 69.9(3)
C2 C3 C4 C5 -178.4(4)
K1 C3 C4 C5 -108.1(4)
C2 C3 C4 K1 -70.3(3)
N8 C4 C5 C8 -60.5(4)
C3 C4 C5 C8 117.2(4)
K1 C4 C5 C8 19.1(3)
N8 C4 C5 C6 178.1(3)
C3 C4 C5 C6 -4.1(6)
K1 C4 C5 C6 -102.3(3)
N8 C4 C5 C7 58.2(4)
C3 C4 C5 C7 -124.1(4)
K1 C4 C5 C7 137.8(2)
C4 C5 C8 N1 63.2(4)
C6 C5 C8 N1 -175.3(3)
C7 C5 C8 N1 -55.9(4)
C4 C5 C8 C9 -115.6(4)
C6 C5 C8 C9 5.9(6)
C7 C5 C8 C9 125.3(4)
C4 C5 C8 K1 -17.3(3)
C6 C5 C8 K1 104.2(3)
C7 C5 C8 K1 -136.5(2)
N1 C8 C9 C10 1.5(5)
C5 C8 C9 C10 -179.6(4)
K1 C8 C9 C10 78.7(3)
C8 C9 C10 C11 -0.7(5)
C9 C10 C11 N1 -0.3(5)
C9 C10 C11 C12 177.8(4)
N1 C11 C12 N2 -2.5(6)
C10 C11 C12 N2 179.6(4)
C20 C13 C14 C15 -1.9(6)
N2 C13 C14 C15 175.7(4)
C13 C14 C15 C17 -2.4(6)
C13 C14 C15 C16 179.1(4)
C14 C15 C17 C19 4.0(6)
C16 C15 C17 C19 -177.7(4)
C14 C15 C17 C18 -176.1(4)
C16 C15 C17 C18 2.3(7)
C15 C17 C19 C20 -1.2(6)
C18 C17 C19 C20 178.9(4)
C17 C19 C20 N3 177.5(4)
C17 C19 C20 C13 -3.2(6)
C14 C13 C20 C19 4.6(6)
N2 C13 C20 C19 -173.2(3)
C14 C13 C20 N3 -176.0(3)
N2 C13 C20 N3 6.2(5)
N3 C21 C22 N4 -3.2(5)
N3 C21 C22 C23 176.7(4)
N4 C22 C23 C24 0.1(5)
C21 C22 C23 C24 -179.8(4)
C22 C23 C24 C25 -0.2(5)
C23 C24 C25 N4 0.1(4)
C23 C24 C25 C26 -177.1(4)
N4 C25 C26 C29 -67.2(4)
C24 C25 C26 C29 109.7(5)
N4 C25 C26 C28 173.6(3)
C24 C25 C26 C28 -9.4(6)
N4 C25 C26 C27 54.2(5)
C24 C25 C26 C27 -128.9(4)
C25 C26 C29 N5 65.5(4)
C28 C26 C29 N5 -175.2(3)
C27 C26 C29 N5 -55.7(5)
C25 C26 C29 C30 -110.7(5)
C28 C26 C29 C30 8.6(6)
C27 C26 C29 C30 128.1(4)
N5 C29 C30 C31 0.0(5)
C26 C29 C30 C31 176.6(4)
C29 C30 C31 C32 0.2(5)
C30 C31 C32 N5 -0.3(5)
C30 C31 C32 C33 177.6(4)
C31 C32 C33 N6 -178.0(4)
N5 C32 C33 N6 -0.2(5)
N6 C34 C35 C36 175.7(4)
C41 C34 C35 C36 0.1(6)
C34 C35 C36 C38 1.2(7)
C34 C35 C36 C37 -177.2(4)
C35 C36 C38 C40 -1.3(7)
C37 C36 C38 C40 177.1(4)
C35 C36 C38 C39 -179.2(4)
C37 C36 C38 C39 -0.8(7)
C36 C38 C40 C41 0.1(6)
C39 C38 C40 C41 178.0(4)
C38 C40 C41 C34 1.2(6)
C38 C40 C41 N7 -179.2(4)
C35 C34 C41 C40 -1.3(6)
N6 C34 C41 C40 -177.2(3)
C35 C34 C41 N7 179.1(3)
N6 C34 C41 N7 3.2(5)
N8 C1 C42 N7 -0.6(5)
C2 C1 C42 N7 175.4(4)
K1 C1 C42 N7 -82.2(4)
N9 C43 C44 C45 1.9(8)
C43 C44 C45 C46 -1.9(10)
C44 C45 C46 C47 0.8(11)
C45 C46 C47 N9 0.4(10)
N10 C48 C49 C50 1.5(14)
C48 C49 C50 C51 -1.9(19)
C49 C50 C51 C52 1(2)
C50 C51 C52 N10 0.1(18)
N11 C53 C54 C55 1.8(10)
C53 C54 C55 C56 -1.3(10)
C54 C55 C56 C57 0.5(10)
C55 C56 C57 N11 -0.1(9)
N12 C58 C59 C60 0.4(8)
C58 C59 C60 C61 0.2(8)
C59 C60 C61 C62 0.1(8)
C60 C61 C62 N12 -1.1(9)
N15 C63 C64 C65 0.0(9)
C63 C64 C65 C66 -0.9(9)
C64 C65 C66 C67 -1.0(8)
C65 C66 C67 N15 3.9(9)
N13 C68 C69 C70 3.7(10)
C68 C69 C70 C71 -2.2(10)
C69 C70 C71 C72 0.0(10)
C70 C71 C72 N13 0.7(9)
N14 C74 C75 C76 -0.1(12)
C74 C75 C76 C77 0.1(12)
C75 C76 C77 C78 -0.1(10)
C76 C77 C78 N14 0.0(9)
C3 C4 N8 C1 1.1(4)
C5 C4 N8 C1 179.3(3)
K1 C4 N8 C1 79.4(2)
C3 C4 N8 U1 -155.1(3)
C5 C4 N8 U1 23.1(5)
K1 C4 N8 U1 -76.8(3)
C3 C4 N8 K1 -78.3(3)
C5 C4 N8 K1 99.9(3)
C2 C1 N8 C4 -1.4(4)
C42 C1 N8 C4 175.4(3)
K1 C1 N8 C4 -79.6(2)
C2 C1 N8 U1 160.7(2)
C42 C1 N8 U1 -22.5(4)
K1 C1 N8 U1 82.53(16)
C2 C1 N8 K1 78.2(3)
C42 C1 N8 K1 -105.1(3)
C9 C8 N1 C11 -1.6(4)
C5 C8 N1 C11 179.4(3)
K1 C8 N1 C11 -88.1(2)
C9 C8 N1 U1 151.3(3)
C5 C8 N1 U1 -27.7(5)
K1 C8 N1 U1 64.8(3)
C9 C8 N1 K1 86.5(3)
C5 C8 N1 K1 -92.5(3)
C10 C11 N1 C8 1.2(4)
C12 C11 N1 C8 -177.1(3)
C10 C11 N1 U1 -158.1(3)
C12 C11 N1 U1 23.6(4)
C10 C11 N1 K1 -78.1(3)
C12 C11 N1 K1 103.6(3)
C11 C12 N2 C13 -175.7(3)
C11 C12 N2 U1 -18.9(4)
C14 C13 N2 C12 39.2(5)
C20 C13 N2 C12 -143.1(4)
C14 C13 N2 U1 -114.9(4)
C20 C13 N2 U1 62.8(4)
C22 C21 N3 C20 -180.0(3)
C19 C20 N3 C21 -39.7(6)
C13 C20 N3 C21 141.0(4)
C24 C25 N4 C22 -0.1(4)
C26 C25 N4 C22 177.5(3)
C23 C22 N4 C25 0.0(4)
C21 C22 N4 C25 179.9(3)
C30 C29 N5 C32 -0.2(4)
C26 C29 N5 C32 -177.3(3)
C31 C32 N5 C29 0.3(4)
C33 C32 N5 C29 -177.9(3)
C32 C33 N6 C34 -176.6(3)
C35 C34 N6 C33 34.8(6)
C41 C34 N6 C33 -149.5(4)
C1 C42 N7 C41 -179.3(3)
C1 C42 N7 U1 21.8(4)
C40 C41 N7 C42 -46.1(5)
C34 C41 N7 C42 133.4(4)
C40 C41 N7 U1 109.4(4)
C34 C41 N7 U1 -71.0(4)
C46 C47 N9 C43 -0.4(7)
C46 C47 N9 U1 173.7(5)
C44 C43 N9 C47 -0.7(6)
C44 C43 N9 U1 -174.7(3)
C49 C48 N10 C52 -0.3(11)
C49 C48 N10 K1 163.6(7)
C51 C52 N10 C48 -0.5(12)
C51 C52 N10 K1 -157.7(8)
C56 C57 N11 C53 0.4(8)
C56 C57 N11 K1 157.7(4)
C54 C53 N11 C57 -1.3(8)
C54 C53 N11 K1 -161.0(5)
C61 C62 N12 C58 1.6(9)
C61 C62 N12 K1 -168.9(5)
C59 C58 N12 C62 -1.2(8)
C59 C58 N12 K1 167.9(4)
C69 C68 N13 C72 -3.0(9)
C71 C72 N13 C68 0.7(9)
C75 C74 N14 C78 0.1(10)
C77 C78 N14 C74 0.0(9)
C64 C63 N15 C67 2.7(9)
C66 C67 N15 C63 -4.6(9)
K1 O2 U1 O1 -158.5(17)
K1 O2 U1 N8 -27.77(12)
K1 O2 U1 N1 41.88(13)
K1 O2 U1 N9 -170.11(13)
K1 O2 U1 N2 106.36(13)
K1 O2 U1 N7 -92.36(13)
C4 N8 U1 O2 96.7(3)
C1 N8 U1 O2 -58.1(3)
K1 N8 U1 O2 21.57(9)
C4 N8 U1 O1 -86.3(3)
C1 N8 U1 O1 119.0(2)
K1 N8 U1 O1 -161.37(8)
C4 N8 U1 N1 8.8(3)
C1 N8 U1 N1 -146.0(3)
K1 N8 U1 N1 -66.31(9)
C4 N8 U1 N9 175.5(3)
C1 N8 U1 N9 20.7(3)
K1 N8 U1 N9 100.38(14)
C4 N8 U1 N2 24.8(4)
C1 N8 U1 N2 -130.0(2)
K1 N8 U1 N2 -50.36(13)
C4 N8 U1 N7 177.2(4)
C1 N8 U1 N7 22.4(2)
K1 N8 U1 N7 102.04(10)
C4 N8 U1 K1 75.1(3)
C1 N8 U1 K1 -79.6(2)
C8 N1 U1 O2 -93.6(3)
C11 N1 U1 O2 57.8(3)
K1 N1 U1 O2 -29.15(9)
C8 N1 U1 O1 87.8(3)
C11 N1 U1 O1 -120.8(3)
K1 N1 U1 O1 152.20(8)
C8 N1 U1 N8 -6.5(3)
C11 N1 U1 N8 144.9(3)
K1 N1 U1 N8 57.90(8)
C8 N1 U1 N9 -171.2(3)
C11 N1 U1 N9 -19.8(3)
K1 N1 U1 N9 -106.78(16)
C8 N1 U1 N2 -173.4(4)
C11 N1 U1 N2 -22.0(2)
K1 N1 U1 N2 -109.01(10)
C8 N1 U1 N7 -20.8(4)
C11 N1 U1 N7 130.6(2)
K1 N1 U1 N7 43.63(13)
C8 N1 U1 K1 -64.4(3)
C11 N1 U1 K1 87.0(2)
C47 N9 U1 O2 5.9(3)
C43 N9 U1 O2 179.6(3)
C47 N9 U1 O1 -173.3(3)
C43 N9 U1 O1 0.4(3)
C47 N9 U1 N8 -72.9(4)
C43 N9 U1 N8 100.9(3)
C47 N9 U1 N1 83.7(4)
C43 N9 U1 N1 -102.6(3)
C47 N9 U1 N2 85.7(3)
C43 N9 U1 N2 -100.6(3)
C47 N9 U1 N7 -74.4(3)
C43 N9 U1 N7 99.3(3)
C47 N9 U1 K1 -1.6(4)
C43 N9 U1 K1 172.2(3)
C12 N2 U1 O2 -70.1(3)
C13 N2 U1 O2 85.1(3)
C12 N2 U1 O1 113.8(3)
C13 N2 U1 O1 -90.9(3)
C12 N2 U1 N8 4.7(3)
C13 N2 U1 N8 159.9(2)
C12 N2 U1 N1 21.3(2)
C13 N2 U1 N1 176.5(3)
C12 N2 U1 N9 -157.5(3)
C13 N2 U1 N9 -2.3(3)
C12 N2 U1 N7 -112.4(3)
C13 N2 U1 N7 42.8(4)
C12 N2 U1 K1 -33.1(3)
C13 N2 U1 K1 122.1(3)
C42 N7 U1 O2 67.8(2)
C41 N7 U1 O2 -88.8(3)
C42 N7 U1 O1 -115.7(2)
C41 N7 U1 O1 87.6(3)
C42 N7 U1 N8 -22.7(2)
C41 N7 U1 N8 -179.4(3)
C42 N7 U1 N1 -7.9(3)
C41 N7 U1 N1 -164.5(3)
C42 N7 U1 N9 156.2(2)
C41 N7 U1 N9 -0.4(3)
C42 N7 U1 N2 110.1(3)
C41 N7 U1 N2 -46.5(4)
C42 N7 U1 K1 28.8(2)
C41 N7 U1 K1 -127.9(3)
U1 O2 K1 N11 -147.52(15)
U1 O2 K1 N12 -108.1(17)
U1 O2 K1 N10 144.13(16)
U1 O2 K1 N8 25.48(12)
U1 O2 K1 C4 14.70(14)
U1 O2 K1 C1 52.25(13)
U1 O2 K1 N1 -35.88(11)
U1 O2 K1 C3 31.55(15)
U1 O2 K1 C2 53.53(14)
U1 O2 K1 C8 -28.85(13)
C57 N11 K1 O2 -145.7(4)
C53 N11 K1 O2 12.2(3)
C57 N11 K1 N12 36.7(4)
C53 N11 K1 N12 -165.4(3)
C57 N11 K1 N10 -59.0(4)
C53 N11 K1 N10 98.9(4)
C57 N11 K1 N8 -156.0(3)
C53 N11 K1 N8 1.9(4)
C57 N11 K1 C4 161.9(3)
C53 N11 K1 C4 -40.2(5)
C57 N11 K1 C1 -113.0(4)
C53 N11 K1 C1 44.9(4)
C57 N11 K1 N1 159.4(4)
C53 N11 K1 N1 -42.7(4)
C57 N11 K1 C3 49(2)
C53 N11 K1 C3 -153.1(18)
C57 N11 K1 C2 -70.5(5)
C53 N11 K1 C2 87.4(5)
C57 N11 K1 C8 139.2(4)
C53 N11 K1 C8 -62.9(4)
C57 N11 K1 U1 -159.2(4)
C53 N11 K1 U1 -1.3(4)
C62 N12 K1 O2 105.3(17)
C58 N12 K1 O2 -63.8(18)
C62 N12 K1 N11 144.4(4)
C58 N12 K1 N11 -24.7(4)
C62 N12 K1 N10 -147.4(4)
C58 N12 K1 N10 43.5(4)
C62 N12 K1 N8 -26.8(4)
C58 N12 K1 N8 164.1(4)
C62 N12 K1 C4 -17.2(4)
C58 N12 K1 C4 173.7(4)
C62 N12 K1 C1 -54.5(4)
C58 N12 K1 C1 136.4(4)
C62 N12 K1 N1 35.1(4)
C58 N12 K1 N1 -134.0(4)
C62 N12 K1 C3 -34.8(4)
C58 N12 K1 C3 156.0(4)
C62 N12 K1 C2 -56.4(4)
C58 N12 K1 C2 134.5(4)
C62 N12 K1 C8 26.6(4)
C58 N12 K1 C8 -142.5(4)
C62 N12 K1 U1 5.0(6)
C58 N12 K1 U1 -164.1(3)
C48 N10 K1 O2 7.2(4)
C52 N10 K1 O2 165.9(6)
C48 N10 K1 N11 -75.5(4)
C52 N10 K1 N11 83.3(6)
C48 N10 K1 N12 -169.3(4)
C52 N10 K1 N12 -10.5(6)
C48 N10 K1 N8 64.2(4)
C52 N10 K1 N8 -137.0(6)
C48 N10 K1 C4 85.8(4)
C52 N10 K1 C4 -115.4(6)
C48 N10 K1 C1 76.3(4)
C52 N10 K1 C1 -125.0(6)
C48 N10 K1 N1 7.2(5)
C52 N10 K1 N1 165.9(5)
C48 N10 K1 C3 108.3(4)
C52 N10 K1 C3 -93.0(6)
C48 N10 K1 C2 100.3(4)
C52 N10 K1 C2 -100.9(6)
C48 N10 K1 C8 31.6(7)
C52 N10 K1 C8 -169.7(5)
C48 N10 K1 U1 22.1(4)
C52 N10 K1 U1 -179.2(6)
C4 N8 K1 O2 -153.7(2)
C1 N8 K1 O2 99.1(2)
U1 N8 K1 O2 -16.28(7)
C4 N8 K1 N11 -142.2(2)
C1 N8 K1 N11 110.6(2)
U1 N8 K1 N11 -4.8(2)
C4 N8 K1 N12 23.2(2)
C1 N8 K1 N12 -84.0(2)
U1 N8 K1 N12 160.61(11)
C4 N8 K1 N10 136.5(2)
C1 N8 K1 N10 29.3(2)
U1 N8 K1 N10 -86.13(15)
C1 N8 K1 C4 -107.2(3)
U1 N8 K1 C4 137.4(2)
C4 N8 K1 C1 107.2(3)
U1 N8 K1 C1 -115.4(2)
C4 N8 K1 N1 -83.4(2)
C1 N8 K1 N1 169.4(2)
U1 N8 K1 N1 54.02(8)
C4 N8 K1 C3 35.5(2)
C1 N8 K1 C3 -71.7(2)
U1 N8 K1 C3 172.85(17)
C4 N8 K1 C2 72.2(2)
C1 N8 K1 C2 -35.0(2)
U1 N8 K1 C2 -150.37(16)
C4 N8 K1 C8 -54.7(2)
C1 N8 K1 C8 -161.9(2)
U1 N8 K1 C8 82.67(11)
C4 N8 K1 U1 -137.4(2)
C1 N8 K1 U1 115.4(2)
N8 C4 K1 O2 23.3(2)
C3 C4 K1 O2 136.4(2)
C5 C4 K1 O2 -93.6(2)
N8 C4 K1 N11 75.0(4)
C3 C4 K1 N11 -171.9(3)
C5 C4 K1 N11 -41.9(4)
N8 C4 K1 N12 -159.9(2)
C3 C4 K1 N12 -46.7(3)
C5 C4 K1 N12 83.3(2)
N8 C4 K1 N10 -54.6(3)
C3 C4 K1 N10 58.6(3)
C5 C4 K1 N10 -171.4(2)
C3 C4 K1 N8 113.2(3)
C5 C4 K1 N8 -116.9(3)
N8 C4 K1 C1 -39.48(19)
C3 C4 K1 C1 73.7(3)
C5 C4 K1 C1 -156.3(3)
N8 C4 K1 N1 78.0(2)
C3 C4 K1 N1 -168.9(3)
C5 C4 K1 N1 -38.90(19)
N8 C4 K1 C3 -113.2(3)
C5 C4 K1 C3 130.0(4)
N8 C4 K1 C2 -77.6(2)
C3 C4 K1 C2 35.6(2)
C5 C4 K1 C2 165.5(3)
N8 C4 K1 C8 105.2(3)
C3 C4 K1 C8 -141.6(3)
C5 C4 K1 C8 -11.61(18)
N8 C4 K1 U1 30.37(18)
C3 C4 K1 U1 143.5(3)
C5 C4 K1 U1 -86.5(2)
N8 C1 K1 O2 -69.75(19)
C2 C1 K1 O2 176.9(2)
C42 C1 K1 O2 45.8(2)
N8 C1 K1 N11 -104.5(3)
C2 C1 K1 N11 142.1(3)
C42 C1 K1 N11 11.1(4)
N8 C1 K1 N12 108.9(2)
C2 C1 K1 N12 -4.5(3)
C42 C1 K1 N12 -135.6(3)
N8 C1 K1 N10 -153.0(2)
C2 C1 K1 N10 93.6(3)
C42 C1 K1 N10 -37.4(3)
C2 C1 K1 N8 -113.4(3)
C42 C1 K1 N8 115.6(3)
N8 C1 K1 C4 38.79(19)
C2 C1 K1 C4 -74.6(3)
C42 C1 K1 C4 154.4(3)
N8 C1 K1 N1 -8.6(2)
C2 C1 K1 N1 -122.0(2)
C42 C1 K1 N1 107.0(3)
N8 C1 K1 C3 77.2(2)
C2 C1 K1 C3 -36.1(2)
C42 C1 K1 C3 -167.2(3)
N8 C1 K1 C2 113.4(3)
C42 C1 K1 C2 -131.1(4)
N8 C1 K1 C8 14.9(2)
C2 C1 K1 C8 -98.5(2)
C42 C1 K1 C8 130.5(3)
N8 C1 K1 U1 -45.66(17)
C2 C1 K1 U1 -159.0(3)
C42 C1 K1 U1 69.9(2)
C8 N1 K1 O2 162.0(2)
C11 N1 K1 O2 -91.6(2)
U1 N1 K1 O2 22.67(7)
C8 N1 K1 N11 -127.5(2)
C11 N1 K1 N11 -21.2(2)
U1 N1 K1 N11 93.13(10)
C8 N1 K1 N12 -22.1(2)
C11 N1 K1 N12 84.3(2)
U1 N1 K1 N12 -161.41(11)
C8 N1 K1 N10 162.0(2)
C11 N1 K1 N10 -91.6(3)
U1 N1 K1 N10 22.7(2)
C8 N1 K1 N8 84.6(2)
C11 N1 K1 N8 -169.0(2)
U1 N1 K1 N8 -54.72(9)
C8 N1 K1 C4 53.7(2)
C11 N1 K1 C4 160.0(2)
U1 N1 K1 C4 -85.68(11)
C8 N1 K1 C1 89.2(2)
C11 N1 K1 C1 -164.4(2)
U1 N1 K1 C1 -50.13(9)
C8 N1 K1 C3 49.0(2)
C11 N1 K1 C3 155.4(2)
U1 N1 K1 C3 -90.32(10)
C8 N1 K1 C2 68.9(2)
C11 N1 K1 C2 175.3(2)
U1 N1 K1 C2 -70.38(9)
C11 N1 K1 C8 106.4(3)
U1 N1 K1 C8 -139.3(2)
C8 N1 K1 U1 139.3(2)
C11 N1 K1 U1 -114.3(2)
C2 C3 K1 O2 68.2(3)
C4 C3 K1 O2 -44.8(3)
C2 C3 K1 N11 -126.7(18)
C4 C3 K1 N11 120.4(19)
C2 C3 K1 N12 -114.3(3)
C4 C3 K1 N12 132.8(3)
C2 C3 K1 N10 -20.2(3)
C4 C3 K1 N10 -133.1(3)
C2 C3 K1 N8 76.5(3)
C4 C3 K1 N8 -36.5(2)
C2 C3 K1 C4 112.9(4)
C2 C3 K1 C1 36.7(2)
C4 C3 K1 C1 -76.2(3)
C2 C3 K1 N1 122.1(3)
C4 C3 K1 N1 9.2(2)
C4 C3 K1 C2 -112.9(4)
C2 C3 K1 C8 141.3(3)
C4 C3 K1 C8 28.4(2)
C2 C3 K1 U1 81.2(2)
C4 C3 K1 U1 -31.7(2)
C1 C2 K1 O2 -2.9(2)
C3 C2 K1 O2 -114.9(2)
C1 C2 K1 N11 -75.8(4)
C3 C2 K1 N11 172.2(3)
C1 C2 K1 N12 175.9(2)
C3 C2 K1 N12 63.9(3)
C1 C2 K1 N10 -86.5(3)
C3 C2 K1 N10 161.5(3)
C1 C2 K1 N8 36.8(2)
C3 C2 K1 N8 -75.2(3)
C1 C2 K1 C4 75.7(2)
C3 C2 K1 C4 -36.3(2)
C3 C2 K1 C1 -112.0(4)
C1 C2 K1 N1 56.0(2)
C3 C2 K1 N1 -56.0(2)
C1 C2 K1 C3 112.0(4)
C1 C2 K1 C8 77.6(2)
C3 C2 K1 C8 -34.4(2)
C1 C2 K1 U1 17.5(2)
C3 C2 K1 U1 -94.5(2)
N1 C8 K1 O2 -15.5(2)
C9 C8 K1 O2 -126.3(3)
C5 C8 K1 O2 103.8(2)
N1 C8 K1 N11 59.4(2)
C9 C8 K1 N11 -51.3(3)
C5 C8 K1 N11 178.8(2)
N1 C8 K1 N12 160.8(2)
C9 C8 K1 N12 50.0(3)
C5 C8 K1 N12 -79.9(2)
N1 C8 K1 N10 -40.1(5)
C9 C8 K1 N10 -150.8(4)
C5 C8 K1 N10 79.3(5)
N1 C8 K1 N8 -78.2(2)
C9 C8 K1 N8 171.1(3)
C5 C8 K1 N8 41.18(19)
N1 C8 K1 C4 -108.1(3)
C9 C8 K1 C4 141.2(3)
C5 C8 K1 C4 11.25(18)
N1 C8 K1 C1 -85.9(2)
C9 C8 K1 C1 163.3(3)
C5 C8 K1 C1 33.4(2)
C9 C8 K1 N1 -110.7(3)
C5 C8 K1 N1 119.4(3)
N1 C8 K1 C3 -124.6(2)
C9 C8 K1 C3 124.7(3)
C5 C8 K1 C3 -5.2(2)
N1 C8 K1 C2 -109.9(2)
C9 C8 K1 C2 139.3(3)
C5 C8 K1 C2 9.4(2)
N1 C8 K1 U1 -29.36(18)
C9 C8 K1 U1 -140.1(3)
C5 C8 K1 U1 90.0(2)
O1 U1 K1 O2 177.56(19)
N8 U1 K1 O2 144.20(16)
N1 U1 K1 O2 -129.13(16)
N9 U1 K1 O2 11.98(16)
N2 U1 K1 O2 -70.67(15)
N7 U1 K1 O2 81.70(15)
O2 U1 K1 N11 32.82(15)
O1 U1 K1 N11 -149.62(15)
N8 U1 K1 N11 177.02(13)
N1 U1 K1 N11 -96.32(12)
N9 U1 K1 N11 44.80(13)
N2 U1 K1 N11 -37.85(10)
N7 U1 K1 N11 114.52(10)
O2 U1 K1 N12 171.4(3)
O1 U1 K1 N12 -11.1(3)
N8 U1 K1 N12 -44.4(2)
N1 U1 K1 N12 42.2(2)
N9 U1 K1 N12 -176.6(2)
N2 U1 K1 N12 100.7(2)
N7 U1 K1 N12 -106.9(2)
O2 U1 K1 N10 -36.84(17)
O1 U1 K1 N10 140.71(15)
N8 U1 K1 N10 107.36(14)
N1 U1 K1 N10 -165.98(13)
N9 U1 K1 N10 -24.87(14)
N2 U1 K1 N10 -107.51(12)
N7 U1 K1 N10 44.85(12)
O2 U1 K1 N8 -144.20(16)
O1 U1 K1 N8 33.35(15)
N1 U1 K1 N8 86.66(11)
N9 U1 K1 N8 -132.23(12)
N2 U1 K1 N8 145.13(11)
N7 U1 K1 N8 -62.51(10)
O2 U1 K1 C4 -163.19(16)
O1 U1 K1 C4 14.37(15)
N8 U1 K1 C4 -18.98(12)
N1 U1 K1 C4 67.68(11)
N9 U1 K1 C4 -151.21(12)
N2 U1 K1 C4 126.14(10)
N7 U1 K1 C4 -81.49(10)
O2 U1 K1 C1 -116.37(16)
O1 U1 K1 C1 61.19(15)
N8 U1 K1 C1 27.84(12)
N1 U1 K1 C1 114.50(11)
N9 U1 K1 C1 -104.39(12)
N2 U1 K1 C1 172.97(10)
N7 U1 K1 C1 -34.67(10)
O2 U1 K1 N1 129.13(16)
O1 U1 K1 N1 -53.31(14)
N8 U1 K1 N1 -86.66(10)
N9 U1 K1 N1 141.11(12)
N2 U1 K1 N1 58.47(10)
N7 U1 K1 N1 -149.17(10)
O2 U1 K1 C3 -148.90(15)
O1 U1 K1 C3 28.65(15)
N8 U1 K1 C3 -4.70(11)
N1 U1 K1 C3 81.96(11)
N9 U1 K1 C3 -136.93(12)
N2 U1 K1 C3 140.43(10)
N7 U1 K1 C3 -67.21(9)
O2 U1 K1 C2 -124.94(15)
O1 U1 K1 C2 52.62(14)
N8 U1 K1 C2 19.27(11)
N1 U1 K1 C2 105.93(11)
N9 U1 K1 C2 -112.96(11)
N2 U1 K1 C2 164.40(10)
N7 U1 K1 C2 -43.24(9)
O2 U1 K1 C8 146.37(15)
O1 U1 K1 C8 -36.08(15)
N8 U1 K1 C8 -69.43(11)
N1 U1 K1 C8 17.23(11)
N9 U1 K1 C8 158.34(12)
N2 U1 K1 C8 75.70(10)
N7 U1 K1 C8 -131.94(10)
